data_4345037
loop_
_publ_author_name
'Begin, D.'
'Einstein, F. W. B.'
'Field, J.'

_publ_section_title
;
 An asymmetrically coordinated diperoxo compound. Crystal structure of
 K3[VO(O2)2(C2O4)].H2O
;
_journal_name_full 'Inorganic Chemistry'
_journal_page_first 1785
_journal_page_last 1790
_journal_paper_doi 10.1021/ic50150a009
_journal_volume 14
_journal_year 1975
_chemical_formula_moiety 'C2 H2 K3 O10 V'
_chemical_formula_sum 'C2 H2 K3 O10 V'
_chemical_formula_weight 354.268
_space_group_IT_number 14
_symmetry_cell_setting monoclinic
_symmetry_Int_Tables_number 14
_symmetry_space_group_name_Hall '-P 2ybc'
_symmetry_space_group_name_H-M 'P 1 21/c 1'
_cell_angle_alpha 90.
_cell_angle_beta 98.45(2)
_cell_angle_gamma 90.
_cell_formula_units_Z 4
_cell_length_a 7.100(2)
_cell_length_b 7.857(2)
_cell_length_c 17.421(4)
_cell_volume 961.3(4)
_diffrn_ambient_temperature 293
_diffrn_radiation_probe x-ray
_diffrn_radiation_type MoK\a
_diffrn_radiation_wavelength 0.71069
_exptl_absorpt_coefficient_mu 2.26
_exptl_crystal_density_diffrn 2.448
_exptl_crystal_density_meas 2.450
_exptl_crystal_F_000 696
_refine_ls_number_reflns 1900
_refine_ls_R_factor_gt 0.056
_refine_ls_wR_factor_gt 0.078
_cod_data_source_file Inorg-Chem-1975-14-1785-1790.cif
_cod_data_source_block K3
_cod_original_sg_symbol_H-M 'P 21/c'
_cod_original_formula_sum 'H2 C2 K3 O10 V'
_cod_database_code 4345037

loop_
_symmetry_equiv_pos_site_id
_symmetry_equiv_pos_as_xyz
1 x,y,z
2 -x,1/2+y,1/2-z
3 -x,-y,-z
4 x,1/2-y,1/2+z

loop_
_atom_site_aniso_label
_atom_site_aniso_U_11
_atom_site_aniso_U_22
_atom_site_aniso_U_33
_atom_site_aniso_U_23
_atom_site_aniso_U_13
_atom_site_aniso_U_12
V 0.0206(5) 0.0125(5) 0.0139(4) -0.0027(4) 0.0027(3) 0.0006(3)
K1 0.0258(6) 0.0202(7) 0.0205(6) -0.0050(5) 0.0021(5) 0.0024(5)
K2 0.0323(7) 0.0286(8) 0.0495(9) 0.0152(7) 0.0144(7) 0.0051(6)
K3 0.0248(6) 0.0250(7) 0.0170(6) -0.0007(5) 0.0036(5) -0.0031(5)
O1 0.019(2) 0.034(3) 0.018(2) -0.002(2) 0.004(2) -0.002(2)
O2 0.025(2) 0.028(2) 0.017(2) 0.001(2) 0.003(2) -0.001(2)
O3 0.027(2) 0.031(3) 0.021(2) -0.003(2) -0.001(2) 0.000(2)
O4 0.025(2) 0.033(3) 0.029(2) 0.001(2) 0.010(2) -0.006(2)
O5 0.032(2) 0.014(2) 0.016(2) 0.002(2) 0.003(2) 0.007(2)
O6 0.025(2) 0.019(2) 0.007(2) 0.003(2) 0.001(2) 0.002(2)
O7 0.034(2) 0.027(3) 0.015(2) 0.001(2) 0.001(2) -0.001(2)
O8 0.050(3) 0.018(2) 0.016(2) -0.001(2) 0.004(2) 0.008(2)
O9 0.039(3) 0.019(2) 0.026(2) -0.004(2) 0.003(2) 0.009(2)
O10 0.048(4) 0.034(3) 0.094(6) 0.029(3) 0.022(3) 0.012(3)

loop_
_atom_site_label
_atom_site_type_symbol
_atom_site_thermal_displace_type
_atom_site_fract_x
_atom_site_fract_y
_atom_site_fract_z
_atom_site_occupancy
_atom_site_U_iso_or_equiv
_atom_site_calc_flag
_atom_site_refinement_flags
_atom_site_disorder_assembly
_atom_site_disorder_group
V V Uani -0.24760(10) 0.22000(10) 0.33480(10) 1.000 0.0157(3) . . . .
K1 K Uani -0.8532(2) 0.1779(2) 0.20340(10) 1.000 0.0223(4) . . . .
K2 K Uani -0.7952(2) 0.0534(2) 0.42240(10) 1.000 0.0360(5) . . . .
K3 K Uani -0.3341(2) 0.0235(2) 0.15550(10) 1.000 0.0222(4) . . . .
O1 O Uani -0.0092(5) 0.3296(6) 0.3238(2) 1.000 0.0235(14) . . . .
O2 O Uani -0.1551(6) 0.3389(6) 0.2555(2) 1.000 0.0233(12) . . . .
O3 O Uani -0.4883(6) 0.2457(6) 0.2779(3) 1.000 0.0268(14) . . . .
O4 O Uani -0.5017(6) 0.1858(6) 0.3557(3) 1.000 0.0284(14) . . . .
O5 O Uani -0.1478(6) 0.1845(5) 0.4508(2) 1.000 0.0207(12) . . . .
O6 O Uani -0.2932(5) 0.4691(5) 0.3933(2) 1.000 0.0171(12) . . . .
O7 O Uani -0.1033(6) 0.2904(6) 0.5701(2) 1.000 0.0256(14) . . . .
O8 O Uani -0.2693(7) 0.5913(7) 0.5097(2) 1.000 0.0281(14) . . . .
O9 O Uani -0.1909(6) 0.0258(6) 0.3166(3) 1.000 0.0282(14) . . . .
O10 O Uani -0.4791(8) 0.8415(8) 0.4205(4) 1.000 0.058(3) . . . .
C1 C Uiso -0.1564(8) 0.3034(7) 0.5005(3) 1.000 0.0500 . . . .
C2 C Uiso -0.2473(7) 0.4710(7) 0.4658(3) 1.000 0.0500 . . . .
H1 H Uiso -0.42(2) 0.90(2) 0.393(6) 1.000 0.0630 . . . .
H2 H Uiso -0.39(2) 0.76(2) 0.445(5) 1.000 0.0630 . . . .

loop_
_geom_angle_atom_site_label_1
_geom_angle_atom_site_label_2
_geom_angle_atom_site_label_3
_geom_angle
_geom_angle_site_symmetry_1
_geom_angle_site_symmetry_2
_geom_angle_site_symmetry_3
_geom_angle_publ_flag
O1 V O2 45.16(17) . . . yes
O1 V O3 130.5(2) . . . yes
O1 V O4 161.1(2) . . . yes
O1 V O5 88.72(17) . . . yes
O1 V O6 81.02(16) . . . yes
O1 V O9 98.8(2) . . . yes
O2 V O3 87.0(2) . . . yes
O2 V O4 131.0(2) . . . yes
O2 V O5 133.37(18) . . . yes
O2 V O6 89.40(17) . . . yes
O2 V O9 101.7(2) . . . yes
O3 V O4 45.3(2) . . . yes
O3 V O5 134.1(2) . . . yes
O3 V O6 87.98(18) . . . yes
O3 V O9 103.5(2) . . . yes
O4 V O5 89.6(2) . . . yes
O4 V O6 80.41(18) . . . yes
O4 V O9 100.0(2) . . . yes
O5 V O6 74.06(15) . . . yes
O5 V O9 90.3(2) . . . yes
O6 V O9 164.3(2) . . . yes
O1 K1 O3 90.74(14) 1_455 . . yes
O2 K1 O3 118.43(14) 1_455 . . yes
O1 K1 O3 121.54(13) 2_445 . . yes
O2 K1 O3 94.66(14) 2_445 . . yes
O3 K1 O6 89.41(13) . . 2_445 yes
O3 K1 O9 75.82(14) . . 2_455 yes
O3 K1 O7 146.08(15) . . 4_454 yes
O1 K1 O2 30.59(11) 1_455 . 1_455 yes
O1 K1 O1 111.30(13) 1_455 . 2_445 yes
O1 K1 O2 102.36(13) 1_455 . 2_445 yes
O1 K1 O6 167.14(14) 1_455 . 2_445 yes
O1 K1 O9 74.79(14) 1_455 . 2_455 yes
O1 K1 O7 108.81(13) 1_455 . 4_454 yes
O1 K1 O2 103.05(13) 2_445 . 1_455 yes
O2 K1 O2 110.25(14) 1_455 . 2_445 yes
O2 K1 O6 152.14(13) 1_455 . 2_445 yes
O2 K1 O9 72.37(14) 1_455 . 2_455 yes
O2 K1 O7 78.30(12) 1_455 . 4_454 yes
O1 K1 O2 29.62(11) 2_445 . 2_445 yes
O1 K1 O6 58.25(11) 2_445 . 2_445 yes
O1 K1 O9 160.45(14) 2_445 . 2_455 yes
O1 K1 O7 77.67(13) 2_445 . 4_454 yes
O2 K1 O6 64.82(12) 2_445 . 2_445 yes
O2 K1 O9 169.89(15) 2_445 . 2_455 yes
O2 K1 O7 107.26(14) 2_445 . 4_454 yes
O6 K1 O9 117.64(14) 2_445 . 2_455 yes
O6 K1 O7 77.49(13) 2_445 . 4_454 yes
O7 K1 O9 82.78(15) 4_454 . 2_455 yes
O1 K2 O4 80.61(13) 1_455 . . yes
O4 K2 O5 133.43(14) . . 1_455 yes
O4 K2 O10 63.83(17) . . 1_545 yes
O4 K2 O5 138.73(14) . . 3_456 yes
O4 K2 O7 127.09(14) . . 3_456 yes
O4 K2 O8 74.67(14) . . 3_466 yes
O1 K2 O5 56.89(11) 1_455 . 1_455 yes
O1 K2 O10 139.00(17) 1_455 . 1_545 yes
O1 K2 O5 139.52(12) 1_455 . 3_456 yes
O1 K2 O7 127.22(13) 1_455 . 3_456 yes
O1 K2 O8 66.28(12) 1_455 . 3_466 yes
O5 K2 O10 162.64(17) 1_455 . 1_545 yes
O5 K2 O5 82.97(12) 1_455 . 3_456 yes
O5 K2 O7 95.91(13) 1_455 . 3_456 yes
O5 K2 O8 71.51(13) 1_455 . 3_466 yes
O5 K2 O10 80.29(16) 3_456 . 1_545 yes
O7 K2 O10 68.87(16) 3_456 . 1_545 yes
O8 K2 O10 118.40(17) 3_466 . 1_545 yes
O5 K2 O7 45.10(11) 3_456 . 3_456 yes
O5 K2 O8 108.55(12) 3_456 . 3_466 yes
O7 K2 O8 153.07(12) 3_456 . 3_466 yes
O3 K3 O9 54.85(13) . . . yes
O3 K3 O3 85.91(14) . . 2_445 yes
O3 K3 O4 112.70(14) . . 2_445 yes
O3 K3 O6 82.86(12) . . 2_445 yes
O3 K3 O10 70.05(16) . . 2_445 yes
O1 K3 O3 126.84(13) 2_545 . . yes
O3 K3 O7 111.68(14) . . 4_554 yes
O3 K3 O8 159.17(15) . . 4_554 yes
O3 K3 O9 73.64(14) 2_445 . . yes
O4 K3 O9 98.89(15) 2_445 . . yes
O6 K3 O9 120.36(13) 2_445 . . yes
O9 K3 O10 119.67(17) . . 2_445 yes
O1 K3 O9 72.74(12) 2_545 . . yes
O7 K3 O9 111.79(13) 4_554 . . yes
O8 K3 O9 144.74(15) 4_554 . . yes
O3 K3 O4 29.25(15) 2_445 . 2_445 yes
O3 K3 O6 62.23(13) 2_445 . 2_445 yes
O3 K3 O10 128.01(15) 2_445 . 2_445 yes
O1 K3 O3 87.74(13) 2_545 . 2_445 yes
O3 K3 O7 161.73(15) 2_445 . 4_554 yes
O3 K3 O8 105.33(16) 2_445 . 4_554 yes
O4 K3 O6 57.69(13) 2_445 . 2_445 yes
O4 K3 O10 125.37(16) 2_445 . 2_445 yes
O1 K3 O4 81.20(13) 2_545 . 2_445 yes
O4 K3 O7 135.11(15) 2_445 . 4_554 yes
O4 K3 O8 76.20(15) 2_445 . 4_554 yes
O6 K3 O10 69.34(14) 2_445 . 2_445 yes
O1 K3 O6 137.50(14) 2_545 . 2_445 yes
O6 K3 O7 122.89(13) 2_445 . 4_554 yes
O6 K3 O8 86.98(14) 2_445 . 4_554 yes
O1 K3 O10 143.54(15) 2_545 . 2_445 yes
O7 K3 O10 65.73(15) 4_554 . 2_445 yes
O8 K3 O10 89.37(17) 4_554 . 2_445 yes
O1 K3 O7 77.82(13) 2_545 . 4_554 yes
O1 K3 O8 72.00(13) 2_545 . 4_554 yes
O7 K3 O8 59.72(14) 4_554 . 4_554 yes
V O1 O2 64.9(2) . . . yes
V O1 K1 109.60(18) . . 1_655 yes
V O1 K2 89.90(16) . . 1_655 yes
V O1 K1 99.01(16) . . 2_455 yes
V O1 K3 165.86(19) . . 2_555 yes
K1 O1 O2 73.8(2) 1_655 . . yes
K2 O1 O2 137.2(3) 1_655 . . yes
K1 O1 O2 68.9(3) 2_455 . . yes
K3 O1 O2 124.6(3) 2_555 . . yes
K1 O1 K2 84.18(12) 1_655 . 1_655 yes
K1 O1 K1 116.11(14) 1_655 . 2_455 yes
K1 O1 K3 84.06(11) 1_655 . 2_555 yes
K1 O1 K2 152.86(15) 2_455 . 1_655 yes
K2 O1 K3 87.87(11) 1_655 . 2_555 yes
K1 O1 K3 77.25(12) 2_455 . 2_555 yes
V O2 O1 69.9(2) . . . yes
V O2 K1 112.9(2) . . 1_655 yes
V O2 K1 106.74(17) . . 2_455 yes
K1 O2 O1 75.7(2) 1_655 . . yes
K1 O2 O1 81.4(3) 2_455 . . yes
K1 O2 K1 122.77(17) 1_655 . 2_455 yes
V O3 K1 162.2(2) . . . yes
V O3 K3 85.12(17) . . . yes
V O3 O4 69.4(3) . . . yes
V O3 K3 107.1(2) . . 2_455 yes
K1 O3 K3 88.27(14) . . . yes
K1 O3 O4 100.9(3) . . . yes
K1 O3 K3 84.20(13) . . 2_455 yes
K3 O3 O4 122.8(3) . . . yes
K3 O3 K3 160.0(2) . . 2_455 yes
K3 O3 O4 77.0(3) 2_455 . . yes
V O4 K2 159.0(2) . . . yes
V O4 O3 65.4(3) . . . yes
V O4 K3 103.92(19) . . 2_455 yes
K2 O4 O3 132.7(3) . . . yes
K2 O4 K3 93.03(14) . . 2_455 yes
K3 O4 O3 73.8(3) 2_455 . . yes
V O5 C1 121.4(3) . . . yes
V O5 K2 93.65(14) . . 1_655 yes
V O5 K2 138.68(18) . . 3_456 yes
K2 O5 C1 121.1(4) 1_655 . . yes
K2 O5 C1 86.0(3) 3_456 . . yes
K2 O5 K2 97.03(13) 1_655 . 3_456 yes
V O6 C2 115.6(3) . . . yes
V O6 K1 98.82(14) . . 2_455 yes
V O6 K3 101.25(14) . . 2_455 yes
K1 O6 C2 124.0(3) 2_455 . . yes
K3 O6 C2 114.4(3) 2_455 . . yes
K1 O6 K3 99.15(13) 2_455 . 2_455 yes
K2 O7 C1 94.8(4) 3_456 . . yes
K3 O7 C1 111.5(4) 4_555 . . yes
K1 O7 C1 155.3(4) 4_655 . . yes
K2 O7 K3 107.79(15) 3_456 . 4_555 yes
K1 O7 K2 100.87(14) 4_655 . 3_456 yes
K1 O7 K3 81.80(11) 4_655 . 4_555 yes
K2 O8 C2 156.1(4) 3_466 . . yes
K3 O8 C2 111.5(4) 4_555 . . yes
K2 O8 K3 88.75(12) 3_466 . 4_555 yes
V O9 K3 97.8(2) . . . yes
V O9 K1 170.4(3) . . 2_445 yes
K1 O9 K3 84.29(15) 2_445 . . yes
K2 O10 K3 101.24(19) 1_565 . 2_455 yes
K2 O10 H1 99(9) 1_565 . . no
K3 O10 H1 116(9) 2_455 . . no
K2 O10 H2 151(6) 1_565 . . no
K3 O10 H2 82(9) 2_455 . . no
H1 O10 H2 106(12) . . . no
O5 C1 O7 124.9(5) . . . yes
O5 C1 C2 114.5(4) . . . yes
O7 C1 C2 120.6(5) . . . yes
O6 C2 C1 114.4(5) . . . yes
O8 C2 C1 119.4(5) . . . yes
O6 C2 O8 126.2(5) . . . yes

loop_
_geom_bond_atom_site_label_1
_geom_bond_atom_site_label_2
_geom_bond_distance
_geom_bond_site_symmetry_1
_geom_bond_site_symmetry_2
_geom_bond_publ_flag
V O1 1.934(4) . . yes
V O2 1.865(4) . . yes
V O3 1.856(5) . . yes
V O4 1.911(4) . . yes
V O5 2.060(4) . . yes
V O6 2.252(4) . . yes
V O9 1.621(5) . . yes
K1 O3 2.774(5) . . yes
K1 O1 2.780(4) . 1_455 yes
K1 O2 2.755(5) . 1_455 yes
K1 O1 2.921(5) . 2_445 yes
K1 O2 2.757(5) . 2_445 yes
K1 O6 2.669(4) . 2_445 yes
K1 O9 2.779(5) . 2_455 yes
K1 O7 2.720(4) . 4_454 yes
K2 O4 2.736(5) . . yes
K2 O1 3.033(5) . 1_455 yes
K2 O5 2.817(5) . 1_455 yes
K2 O10 2.799(6) . 1_545 yes
K2 O5 2.967(4) . 3_456 yes
K2 O7 2.804(5) . 3_456 yes
K2 O8 3.040(6) . 3_466 yes
K3 O3 3.079(5) . . yes
K3 O9 2.841(5) . . yes
K3 O3 2.851(5) . 2_445 yes
K3 O4 2.893(5) . 2_445 yes
K3 O6 2.692(4) . 2_445 yes
K3 O10 3.040(7) . 2_445 yes
K3 O1 2.852(4) . 2_545 yes
K3 O7 2.785(5) . 4_554 yes
K3 O8 2.797(4) . 4_554 yes
O1 O2 1.460(5) . . yes
O3 O4 1.451(7) . . yes
O5 C1 1.281(7) . . yes
O6 C2 1.257(6) . . yes
O7 C1 1.220(6) . . yes
O8 C2 1.240(7) . . yes
O10 H1 0.82(14) . . no
O10 H2 0.96(14) . . no
C1 C2 1.550(8) . . no

loop_
_geom_hbond_atom_site_label_D
_geom_hbond_atom_site_label_H
_geom_hbond_atom_site_label_A
_geom_hbond_distance_DH
_geom_hbond_distance_HA
_geom_hbond_distance_DA
_geom_hbond_angle_DHA
_geom_hbond_site_symmetry_A
_geom_hbond_publ_flag
O10 H1 O9 0.82(14) 2.46(13) 3.263(8) 168(13) 1_565 yes
O10 H2 O8 0.96(14) 1.87(13) 2.796(8) 164(12) . yes

loop_
_geom_torsion_atom_site_label_1
_geom_torsion_atom_site_label_2
_geom_torsion_atom_site_label_3
_geom_torsion_atom_site_label_4
_geom_torsion
_geom_torsion_site_symmetry_1
_geom_torsion_site_symmetry_2
_geom_torsion_site_symmetry_3
_geom_torsion_site_symmetry_4
_geom_torsion_publ_flag
O2 V O1 K1 -60.4(2) . . . 1_655 no
O2 V O1 K2 -144.2(3) . . . 1_655 no
O2 V O1 K1 61.6(2) . . . 2_455 no
O3 V O1 O2 -18.6(4) . . . . no
O3 V O1 K1 -79.0(3) . . . 1_655 no
O3 V O1 K2 -162.8(2) . . . 1_655 no
O3 V O1 K1 42.9(3) . . . 2_455 no
O5 V O1 O2 -172.2(3) . . . . no
O5 V O1 K1 127.39(18) . . . 1_655 no
O5 V O1 K2 43.60(14) . . . 1_655 no
O5 V O1 K1 -110.65(15) . . . 2_455 no
O6 V O1 O2 -98.2(3) . . . . no
O6 V O1 K1 -158.55(18) . . . 1_655 no
O6 V O1 K2 117.66(13) . . . 1_655 no
O6 V O1 K1 -36.59(13) . . . 2_455 no
O9 V O1 O2 97.7(3) . . . . no
O9 V O1 K1 37.3(2) . . . 1_655 no
O9 V O1 K2 -46.5(2) . . . 1_655 no
O9 V O1 K1 159.3(2) . . . 2_455 no
O1 V O2 K1 63.8(2) . . . 1_655 no
O1 V O2 K1 -74.0(2) . . . 2_455 no
O3 V O2 O1 165.9(3) . . . . no
O3 V O2 K1 -130.3(2) . . . 1_655 no
O3 V O2 K1 91.9(2) . . . 2_455 no
O4 V O2 O1 154.6(3) . . . . no
O4 V O2 K1 -141.6(2) . . . 1_655 no
O4 V O2 K1 80.6(3) . . . 2_455 no
O5 V O2 O1 10.7(4) . . . . no
O5 V O2 K1 74.5(3) . . . 1_655 no
O5 V O2 K1 -63.3(3) . . . 2_455 no
O6 V O2 O1 77.9(3) . . . . no
O6 V O2 K1 141.71(18) . . . 1_655 no
O6 V O2 K1 3.89(16) . . . 2_455 no
O9 V O2 O1 -90.9(3) . . . . no
O9 V O2 K1 -27.1(2) . . . 1_655 no
O9 V O2 K1 -164.9(2) . . . 2_455 no
O1 V O3 K3 77.3(2) . . . . no
O1 V O3 O4 -154.9(3) . . . . no
O1 V O3 K3 -86.4(3) . . . 2_455 no
O2 V O3 K3 64.19(16) . . . . no
O2 V O3 O4 -168.0(3) . . . . no
O2 V O3 K3 -99.6(2) . . . 2_455 no
O4 V O3 K3 -127.8(3) . . . . no
O4 V O3 K3 68.4(3) . . . 2_455 no
O5 V O3 K3 -140.93(19) . . . . no
O5 V O3 O4 -13.1(4) . . . . no
O5 V O3 K3 55.3(3) . . . 2_455 no
O6 V O3 K3 153.70(13) . . . . no
O6 V O3 O4 -78.5(3) . . . . no
O6 V O3 K3 -10.05(18) . . . 2_455 no
O9 V O3 K3 -37.1(2) . . . . no
O9 V O3 O4 90.8(3) . . . . no
O9 V O3 K3 159.2(2) . . . 2_455 no
O2 V O4 K2 168.6(6) . . . . no
O2 V O4 O3 16.0(4) . . . . no
O2 V O4 K3 -48.5(3) . . . 2_455 no
O3 V O4 K2 152.6(8) . . . . no
O3 V O4 K3 -64.5(3) . . . 2_455 no
O5 V O4 K2 -36.7(7) . . . . no
O5 V O4 O3 170.6(3) . . . . no
O5 V O4 K3 106.11(19) . . . 2_455 no
O6 V O4 K2 -110.6(7) . . . . no
O6 V O4 O3 96.7(3) . . . . no
O6 V O4 K3 32.21(16) . . . 2_455 no
O9 V O4 K2 53.5(7) . . . . no
O9 V O4 O3 -99.2(3) . . . . no
O9 V O4 K3 -163.7(2) . . . 2_455 no
O1 V O5 C1 82.1(4) . . . . no
O1 V O5 K2 -48.08(16) . . . 1_655 no
O1 V O5 K2 -153.1(3) . . . 3_456 no
O2 V O5 C1 74.6(5) . . . . no
O2 V O5 K2 -55.7(3) . . . 1_655 no
O2 V O5 K2 -160.6(3) . . . 3_456 no
O3 V O5 C1 -69.8(5) . . . . no
O3 V O5 K2 160.0(2) . . . 1_655 no
O3 V O5 K2 55.0(4) . . . 3_456 no
O4 V O5 C1 -79.0(4) . . . . no
O4 V O5 K2 150.74(17) . . . 1_655 no
O4 V O5 K2 45.8(3) . . . 3_456 no
O6 V O5 C1 1.1(4) . . . . no
O6 V O5 K2 -129.11(15) . . . 1_655 no
O6 V O5 K2 125.9(3) . . . 3_456 no
O9 V O5 C1 -179.0(4) . . . . no
O9 V O5 K2 50.75(18) . . . 1_655 no
O9 V O5 K2 -54.2(3) . . . 3_456 no
O1 V O6 C2 -93.9(4) . . . . no
O1 V O6 K1 40.69(15) . . . 2_455 no
O1 V O6 K3 141.93(16) . . . 2_455 no
O2 V O6 C2 -138.5(4) . . . . no
O2 V O6 K1 -3.90(16) . . . 2_455 no
O2 V O6 K3 97.34(17) . . . 2_455 no
O3 V O6 C2 134.6(4) . . . . no
O3 V O6 K1 -90.86(18) . . . 2_455 no
O3 V O6 K3 10.38(19) . . . 2_455 no
O4 V O6 C2 89.7(4) . . . . no
O4 V O6 K1 -135.78(19) . . . 2_455 no
O4 V O6 K3 -34.54(19) . . . 2_455 no
O5 V O6 C2 -2.6(3) . . . . no
O5 V O6 K1 131.92(17) . . . 2_455 no
O5 V O6 K3 -126.84(17) . . . 2_455 no
O1 V O9 K3 -94.42(17) . . . . no
O2 V O9 K3 -48.57(19) . . . . no
O3 V O9 K3 41.1(2) . . . . no
O4 V O9 K3 87.2(2) . . . . no
O5 V O9 K3 176.84(17) . . . . no
O1 K1 O3 K3 171.17(14) 1_455 . . . no
O1 K1 O3 O4 48.1(3) 1_455 . . . no
O1 K1 O3 K3 -27.44(14) 1_455 . . 2_455 no
O2 K1 O3 K3 -175.26(13) 1_455 . . . no
O2 K1 O3 O4 61.6(3) 1_455 . . . no
O2 K1 O3 K3 -13.86(19) 1_455 . . 2_455 no
O1 K1 O3 K3 55.44(17) 2_445 . . . no
O1 K1 O3 O4 -67.7(3) 2_445 . . . no
O1 K1 O3 K3 -143.17(12) 2_445 . . 2_455 no
O2 K1 O3 K3 68.71(13) 2_445 . . . no
O2 K1 O3 O4 -54.4(3) 2_445 . . . no
O2 K1 O3 K3 -129.90(13) 2_445 . . 2_455 no
O6 K1 O3 K3 4.03(13) 2_445 . . . no
O6 K1 O3 O4 -119.1(3) 2_445 . . . no
O6 K1 O3 K3 165.42(13) 2_445 . . 2_455 no
O9 K1 O3 K3 -114.73(15) 2_455 . . . no
O9 K1 O3 O4 122.2(3) 2_455 . . . no
O9 K1 O3 K3 46.66(14) 2_455 . . 2_455 no
O7 K1 O3 K3 -62.2(3) 4_454 . . . no
O7 K1 O3 O4 174.7(3) 4_454 . . . no
O7 K1 O3 K3 99.2(3) 4_454 . . 2_455 no
O3 K1 O1 K2 -61.02(13) . . 1_455 . no
O3 K1 O1 V -148.83(19) . . 1_455 1_455 no
O3 K1 O1 O2 156.1(3) . . 1_455 1_455 no
O3 K1 O1 K3 27.44(13) . . 1_455 2_455 no
O2 K1 O1 K2 142.9(3) 1_455 . 1_455 . no
O1 K1 O1 K2 63.49(13) 2_445 . 1_455 . no
O2 K1 O1 K2 33.91(13) 2_445 . 1_455 . no
O9 K1 O1 K2 -136.10(14) 2_455 . 1_455 . no
O7 K1 O1 K2 147.21(13) 4_454 . 1_455 . no
O3 K1 O2 V -87.9(2) . . 1_455 1_455 no
O3 K1 O2 O1 -27.5(3) . . 1_455 1_455 no
O3 K1 O1 K3 162.82(15) . . 2_445 1_455 no
O3 K1 O1 V -31.1(2) . . 2_445 2_445 no
O3 K1 O1 O2 27.6(3) . . 2_445 2_445 no
O3 K1 O2 V -90.8(2) . . 2_445 2_445 no
O3 K1 O2 O1 -156.7(2) . . 2_445 2_445 no
O3 K1 O6 K3 -4.67(15) . . 2_445 . no
O3 K1 O6 V 98.34(15) . . 2_445 2_445 no
O3 K1 O6 C2 -132.5(4) . . 2_445 2_445 no
O2 K1 O6 K3 174.0(2) 1_455 . 2_445 . no
O1 K1 O6 K3 -133.09(16) 2_445 . 2_445 . no
O2 K1 O6 K3 -100.09(15) 2_445 . 2_445 . no
O9 K1 O6 K3 68.96(17) 2_455 . 2_445 . no
O7 K1 O6 K3 143.80(15) 4_454 . 2_445 . no
O3 K1 O9 K3 -46.87(13) . . 2_455 2_455 no
O3 K1 O7 K3 177.5(2) . . 4_454 1_455 no
O3 K1 O7 C1 52.5(11) . . 4_454 4_454 no
O1 K2 O4 V 174.5(7) 1_455 . . . no
O1 K2 O4 O3 -40.1(4) 1_455 . . . no
O1 K2 O4 K3 30.49(13) 1_455 . . 2_455 no
O5 K2 O4 V 151.3(6) 1_455 . . . no
O5 K2 O4 O3 -63.4(5) 1_455 . . . no
O5 K2 O4 K3 7.2(2) 1_455 . . 2_455 no
O10 K2 O4 V -26.5(7) 1_545 . . . no
O10 K2 O4 O3 118.9(5) 1_545 . . . no
O10 K2 O4 K3 -170.5(2) 1_545 . . 2_455 no
O5 K2 O4 V 5.9(8) 3_456 . . . no
O5 K2 O4 O3 151.2(4) 3_456 . . . no
O5 K2 O4 K3 -138.15(16) 3_456 . . 2_455 no
O7 K2 O4 V -55.4(8) 3_456 . . . no
O7 K2 O4 O3 89.9(4) 3_456 . . . no
O7 K2 O4 K3 160.55(13) 3_456 . . 2_455 no
O8 K2 O4 V 106.7(7) 3_466 . . . no
O8 K2 O4 O3 -107.9(4) 3_466 . . . no
O8 K2 O4 K3 -37.34(13) 3_466 . . 2_455 no
O4 K2 O1 K1 53.30(13) . . 1_455 . no
O4 K2 O1 V 163.01(17) . . 1_455 1_455 no
O4 K2 O1 O2 111.7(4) . . 1_455 1_455 no
O4 K2 O1 K3 -30.95(13) . . 1_455 2_455 no
O5 K2 O1 K1 -146.72(16) 1_455 . 1_455 . no
O10 K2 O1 K1 23.9(3) 1_545 . 1_455 . no
O5 K2 O1 K1 -138.26(16) 3_456 . 1_455 . no
O7 K2 O1 K1 -76.65(16) 3_456 . 1_455 . no
O8 K2 O1 K1 130.58(14) 3_466 . 1_455 . no
O4 K2 O5 V 62.2(2) . . 1_455 1_455 no
O4 K2 O5 C1 -68.2(4) . . 1_455 1_455 no
O4 K2 O10 K3 -126.6(2) . . 1_545 2_445 no
O4 K2 O5 V 51.7(4) . . 3_456 3_456 no
O4 K2 O5 C1 -83.7(4) . . 3_456 3_456 no
O4 K2 O7 K3 -5.3(2) . . 3_456 2_445 no
O4 K2 O7 C1 109.1(4) . . 3_456 3_456 no
O4 K2 O8 K3 38.81(14) . . 3_466 2_455 no
O4 K2 O8 C2 -172.2(9) . . 3_466 3_466 no
O9 K3 O3 V 24.14(15) . . . . no
O9 K3 O3 K1 -139.36(19) . . . . no
O9 K3 O3 O4 -37.4(3) . . . . no
O9 K3 O3 K3 152.8(6) . . . 2_455 no
O3 K3 O3 V 96.99(18) 2_445 . . . no
O3 K3 O3 K1 -66.52(14) 2_445 . . . no
O3 K3 O3 O4 35.4(3) 2_445 . . . no
O3 K3 O3 K3 -134.3(5) 2_445 . . 2_455 no
O4 K3 O3 V 109.00(18) 2_445 . . . no
O4 K3 O3 K1 -54.50(17) 2_445 . . . no
O4 K3 O3 O4 47.4(4) 2_445 . . . no
O4 K3 O3 K3 -122.3(5) 2_445 . . 2_455 no
O6 K3 O3 V 159.48(18) 2_445 . . . no
O6 K3 O3 K1 -4.02(13) 2_445 . . . no
O6 K3 O3 O4 97.9(3) 2_445 . . . no
O6 K3 O3 K3 -71.8(5) 2_445 . . 2_455 no
O10 K3 O3 V -130.0(2) 2_445 . . . no
O10 K3 O3 K1 66.54(16) 2_445 . . . no
O10 K3 O3 O4 168.5(4) 2_445 . . . no
O10 K3 O3 K3 -1.3(5) 2_445 . . 2_455 no
O1 K3 O3 V 12.9(2) 2_545 . . . no
O1 K3 O3 K1 -150.60(14) 2_545 . . . no
O1 K3 O3 O4 -48.7(4) 2_545 . . . no
O1 K3 O3 K3 141.6(5) 2_545 . . 2_455 no
O7 K3 O3 V -77.90(19) 4_554 . . . no
O7 K3 O3 K1 118.60(14) 4_554 . . . no
O7 K3 O3 O4 -139.5(3) 4_554 . . . no
O7 K3 O3 K3 50.8(5) 4_554 . . 2_455 no
O8 K3 O3 V -139.1(4) 4_554 . . . no
O8 K3 O3 K1 57.4(4) 4_554 . . . no
O8 K3 O3 O4 159.3(4) 4_554 . . . no
O8 K3 O3 K3 -10.4(8) 4_554 . . 2_455 no
O3 K3 O9 V -28.10(16) . . . . no
O3 K3 O9 K1 142.48(18) . . . 2_445 no
O3 K3 O9 V -124.8(2) 2_445 . . . no
O3 K3 O9 K1 45.83(12) 2_445 . . 2_445 no
O4 K3 O9 V -139.67(19) 2_445 . . . no
O4 K3 O9 K1 30.92(14) 2_445 . . 2_445 no
O6 K3 O9 V -82.0(2) 2_445 . . . no
O6 K3 O9 K1 88.54(15) 2_445 . . 2_445 no
O10 K3 O9 V 0.1(3) 2_445 . . . no
O10 K3 O9 K1 170.68(15) 2_445 . . 2_445 no
O1 K3 O9 V 142.5(2) 2_545 . . . no
O1 K3 O9 K1 -46.92(12) 2_545 . . 2_445 no
O7 K3 O9 V 73.7(2) 4_554 . . . no
O7 K3 O9 K1 -115.69(14) 4_554 . . 2_445 no
O8 K3 O9 V 141.7(2) 4_554 . . . no
O8 K3 O9 K1 -47.7(3) 4_554 . . 2_445 no
O3 K3 O3 V 93.6(2) . . 2_445 2_445 no
O3 K3 O3 K1 -100.47(14) . . 2_445 2_445 no
O3 K3 O3 K3 -32.0(5) . . 2_445 2_445 no
O3 K3 O3 O4 156.9(3) . . 2_445 2_445 no
O9 K3 O3 V 148.1(2) . . 2_445 2_445 no
O9 K3 O3 K1 -45.96(13) . . 2_445 2_445 no
O9 K3 O3 K3 22.5(5) . . 2_445 2_445 no
O9 K3 O3 O4 -148.6(3) . . 2_445 2_445 no
O3 K3 O4 V 33.6(3) . . 2_445 2_445 no
O3 K3 O4 K2 -158.96(14) . . 2_445 2_445 no
O3 K3 O4 O3 -25.2(3) . . 2_445 2_445 no
O9 K3 O4 V 89.1(2) . . 2_445 2_445 no
O9 K3 O4 K2 -103.45(15) . . 2_445 2_445 no
O9 K3 O4 O3 30.4(3) . . 2_445 2_445 no
O3 K3 O6 K1 4.23(13) . . 2_445 . no
O3 K3 O6 V -96.74(15) . . 2_445 2_445 no
O3 K3 O6 C2 138.3(4) . . 2_445 2_445 no
O9 K3 O6 K1 46.01(19) . . 2_445 . no
O9 K3 O6 V -55.0(2) . . 2_445 2_445 no
O9 K3 O6 C2 -180.0(4) . . 2_445 2_445 no
O3 K3 O6 K1 93.36(16) 2_445 . 2_445 . no
O4 K3 O6 K1 126.89(18) 2_445 . 2_445 . no
O10 K3 O6 K1 -67.09(17) 2_445 . 2_445 . no
O1 K3 O6 K1 143.50(15) 2_545 . 2_445 . no
O7 K3 O6 K1 -107.01(16) 4_554 . 2_445 . no
O8 K3 O6 K1 -157.55(15) 4_554 . 2_445 . no
O3 K3 O10 K2 96.5(2) . . 2_445 2_455 no
O9 K3 O10 K2 72.3(2) . . 2_445 2_455 no
O3 K3 O1 K1 -61.97(16) . . 2_545 1_655 no
O3 K3 O1 K1 56.53(18) . . 2_545 2_445 no
O3 K3 O1 K2 140.89(14) . . 2_545 2_445 no
O3 K3 O1 O2 -9.1(4) . . 2_545 2_545 no
O9 K3 O1 K1 -71.58(12) . . 2_545 1_655 no
O9 K3 O1 K1 46.92(12) . . 2_545 2_445 no
O9 K3 O1 K2 131.29(14) . . 2_545 2_445 no
O9 K3 O1 O2 -18.7(3) . . 2_545 2_545 no
O3 K3 O7 K1 75.34(15) . . 4_554 1_655 no
O3 K3 O7 K2 -23.50(18) . . 4_554 2_455 no
O3 K3 O7 C1 -126.2(4) . . 4_554 4_554 no
O9 K3 O7 K1 15.89(17) . . 4_554 1_655 no
O9 K3 O7 K2 -82.95(17) . . 4_554 2_455 no
O9 K3 O7 C1 174.3(4) . . 4_554 4_554 no
O3 K3 O8 K2 -154.2(3) . . 4_554 2_445 no
O3 K3 O8 C2 38.7(6) . . 4_554 4_554 no
O9 K3 O8 K2 49.8(3) . . 4_554 2_445 no
O9 K3 O8 C2 -117.2(4) . . 4_554 4_554 no
V O1 O2 K1 -121.46(17) . . . 1_655 no
V O1 O2 K1 111.42(14) . . . 2_455 no
K1 O1 O2 V 121.46(17) 1_655 . . . no
K1 O1 O2 K1 -127.12(13) 1_655 . . 2_455 no
K2 O1 O2 V 59.5(3) 1_655 . . . no
K2 O1 O2 K1 -62.0(3) 1_655 . . 1_655 no
K2 O1 O2 K1 170.9(3) 1_655 . . 2_455 no
K1 O1 O2 V -111.42(14) 2_455 . . . no
K1 O1 O2 K1 127.12(13) 2_455 . . 1_655 no
K3 O1 O2 V -167.9(3) 2_555 . . . no
K3 O1 O2 K1 70.6(3) 2_555 . . 1_655 no
K3 O1 O2 K1 -56.5(3) 2_555 . . 2_455 no
V O3 O4 K2 -167.0(4) . . . . no
V O3 O4 K3 114.14(16) . . . 2_455 no
K1 O3 O4 V 164.5(2) . . . . no
K1 O3 O4 K2 -2.5(5) . . . . no
K1 O3 O4 K3 -81.35(15) . . . 2_455 no
K3 O3 O4 V 69.5(3) . . . . no
K3 O3 O4 K2 -97.6(4) . . . . no
K3 O3 O4 K3 -176.4(3) . . . 2_455 no
K3 O3 O4 V -114.14(16) 2_455 . . . no
K3 O3 O4 K2 78.8(4) 2_455 . . . no
V O5 C1 O7 178.6(4) . . . . no
V O5 C1 C2 0.3(6) . . . . no
K2 O5 C1 O7 -64.3(7) 1_655 . . . no
K2 O5 C1 C2 117.3(4) 1_655 . . . no
K2 O5 C1 O7 31.6(6) 3_456 . . . no
K2 O5 C1 C2 -146.8(4) 3_456 . . . no
V O6 C2 O8 -176.1(5) . . . . no
V O6 C2 C1 3.5(5) . . . . no
K1 O6 C2 O8 62.0(7) 2_455 . . . no
K1 O6 C2 C1 -118.4(4) 2_455 . . . no
K3 O6 C2 O8 -59.1(7) 2_455 . . . no
K3 O6 C2 C1 120.5(4) 2_455 . . . no
K2 O7 C1 O5 -33.7(6) 3_456 . . . no
K2 O7 C1 C2 144.6(4) 3_456 . . . no
K3 O7 C1 O5 -144.9(5) 4_555 . . . no
K3 O7 C1 C2 33.4(6) 4_555 . . . no
K1 O7 C1 O5 95.7(10) 4_655 . . . no
K1 O7 C1 C2 -86.0(10) 4_655 . . . no
K2 O8 C2 O6 -65.3(12) 3_466 . . . no
K2 O8 C2 C1 115.2(8) 3_466 . . . no
K3 O8 C2 O6 148.4(4) 4_555 . . . no
K3 O8 C2 C1 -31.2(6) 4_555 . . . no
O5 C1 C2 O6 -2.6(7) . . . . no
O5 C1 C2 O8 177.0(5) . . . . no
O7 C1 C2 O6 178.9(5) . . . . no
O7 C1 C2 O8 -1.4(8) . . . . no
